data_2210261
loop_
_publ_author_name
'Silva, Luiz Everson da'
'Joussef, Antonio Carlos'
'Silva, Luciano Luiz'
'Foro, Sabine'
'Schmidt, Boris'

_publ_section_title
;
 4-<i>n</i>-Propyl-<i>N</i>-(8-quinolyl)benzenesulfonamide
;
_journal_coeditor_code HG2066
_journal_issue 9
_journal_name_full 'Acta Crystallographica Section E'
_journal_page_first o3606
_journal_page_last o3607
_journal_paper_doi 10.1107/S1600536806028820
_journal_volume 62
_journal_year 2006
_chemical_formula_iupac 'C18 H18 N2 O2 S'
_chemical_formula_moiety 'C18 H18 N2 O2 S'
_chemical_formula_sum 'C18 H18 N2 O2 S'
_chemical_formula_weight 326.40
_chemical_name_systematic
;
4-n-Propyl-N-(8-quinolyl)benzenesulfonamide
;
_space_group_IT_number 14
_symmetry_cell_setting monoclinic
_symmetry_space_group_name_Hall '-P 2yn'
_symmetry_space_group_name_H-M 'P 1 21/n 1'
_atom_sites_solution_hydrogens geom
_atom_sites_solution_primary direct
_atom_sites_solution_secondary difmap
_audit_creation_method SHELXL-97
_cell_angle_alpha 90.00
_cell_angle_beta 90.891(9)
_cell_angle_gamma 90.00
_cell_formula_units_Z 4
_cell_length_a 6.7242(8)
_cell_length_b 14.0310(10)
_cell_length_c 17.5130(10)
_cell_measurement_reflns_used 25
_cell_measurement_temperature 299(2)
_cell_measurement_theta_max 20.27
_cell_measurement_theta_min 5.94
_cell_volume 1652.1(2)
_computing_cell_refinement 'CAD-4/PC Software'
_computing_data_collection 'CAD-4/PC Software (Nonius, 1996)'
_computing_data_reduction 'REDU4 (Stoe & Cie, 1987)'
_computing_molecular_graphics 'ORTEP-3 (Farrugia, 1997)'
_computing_publication_material SHELXL97
_computing_structure_refinement 'SHELXL97 (Sheldrick, 1997)'
_computing_structure_solution 'SHELXS97 (Sheldrick, 1997)'
_diffrn_ambient_temperature 299(2)
_diffrn_measured_fraction_theta_full 1.000
_diffrn_measured_fraction_theta_max 1.000
_diffrn_measurement_device_type 'Nonius CAD-4'
_diffrn_measurement_method \w/2\q
_diffrn_radiation_monochromator graphite
_diffrn_radiation_source 'fine-focus sealed tube'
_diffrn_radiation_type CuK\a
_diffrn_radiation_wavelength 1.54180
_diffrn_reflns_av_R_equivalents 0.0510
_diffrn_reflns_av_sigmaI/netI 0.0429
_diffrn_reflns_limit_h_max 8
_diffrn_reflns_limit_h_min 0
_diffrn_reflns_limit_k_max 16
_diffrn_reflns_limit_k_min -16
_diffrn_reflns_limit_l_max 20
_diffrn_reflns_limit_l_min -20
_diffrn_reflns_number 6255
_diffrn_reflns_theta_full 66.93
_diffrn_reflns_theta_max 66.93
_diffrn_reflns_theta_min 4.04
_diffrn_standards_decay_% 1.5
_diffrn_standards_interval_time 120
_diffrn_standards_number 3
_exptl_absorpt_coefficient_mu 1.829
_exptl_absorpt_correction_T_max 0.7231
_exptl_absorpt_correction_T_min 0.5462
_exptl_absorpt_correction_type psi-scan
_exptl_absorpt_process_details '(North <i>et al.</i>,  1968)'
_exptl_crystal_colour colourless
_exptl_crystal_density_diffrn 1.312
_exptl_crystal_density_method 'not measured'
_exptl_crystal_description 'thick needle'
_exptl_crystal_F_000 688
_exptl_crystal_size_max 0.50
_exptl_crystal_size_mid 0.30
_exptl_crystal_size_min 0.17
_refine_diff_density_max 0.338
_refine_diff_density_min -0.312
_refine_ls_extinction_coef 0.0079(7)
_refine_ls_extinction_expression Fc^*^=kFc[1+0.001xFc^2^\l^3^/sin(2\q)]^-1/4^
_refine_ls_extinction_method SHELXL97
_refine_ls_goodness_of_fit_ref 1.055
_refine_ls_hydrogen_treatment mixed
_refine_ls_matrix_type full
_refine_ls_number_parameters 230
_refine_ls_number_reflns 2933
_refine_ls_number_restraints 4
_refine_ls_restrained_S_all 1.088
_refine_ls_R_factor_all 0.0594
_refine_ls_R_factor_gt 0.0444
_refine_ls_shift/su_max 0.002
_refine_ls_shift/su_mean 0.000
_refine_ls_structure_factor_coef Fsqd
_refine_ls_weighting_details 'calc w=1/[\s^2^(Fo^2^)+(0.0681P)^2^+0.3991P] where P=(Fo^2^+2Fc^2^)/3'
_refine_ls_weighting_scheme calc
_refine_ls_wR_factor_gt 0.1248
_refine_ls_wR_factor_ref 0.1325
_reflns_number_gt 2431
_reflns_number_total 2933
_reflns_threshold_expression I>2\s(I)
_cod_data_source_file hg2066.cif
_cod_data_source_block I
_cod_original_sg_symbol_H-M 'P 21/n'
_cod_database_code 2210261
_cod_database_fobs_code 2210261

loop_
_symmetry_equiv_pos_as_xyz
'x, y, z'
'-x+1/2, y+1/2, -z+1/2'
'-x, -y, -z'
'x-1/2, -y-1/2, z-1/2'

loop_
_atom_site_type_symbol
_atom_site_label
_atom_site_fract_x
_atom_site_fract_y
_atom_site_fract_z
_atom_site_U_iso_or_equiv
_atom_site_adp_type
_atom_site_calc_flag
_atom_site_refinement_flags
_atom_site_occupancy
_atom_site_disorder_assembly
_atom_site_disorder_group
S S1 -0.11190(8) 0.32365(4) 0.41063(3) 0.0608(2) Uani d . 1 . .
O O1 -0.3164(2) 0.31743(14) 0.43105(11) 0.0822(5) Uani d . 1 . .
O O2 -0.0156(3) 0.41403(12) 0.40815(11) 0.0806(5) Uani d . 1 . .
N N1 -0.1048(3) 0.27686(16) 0.32579(10) 0.0628(5) Uani d . 1 . .
H H1N -0.183(4) 0.235(2) 0.3185(15) 0.075 Uiso d . 1 . .
N N2 -0.1196(3) 0.13464(14) 0.22617(11) 0.0666(5) Uani d . 1 . .
C C1 0.0682(3) 0.26110(15) 0.28211(11) 0.0541(5) Uani d . 1 . .
C C2 0.2373(3) 0.31489(17) 0.28712(14) 0.0665(6) Uani d . 1 . .
H H2 0.2474 0.3643 0.3223 0.080 Uiso calc R 1 . .
C C3 0.3965(4) 0.2944(2) 0.23810(16) 0.0767(7) Uani d . 1 . .
H H3 0.5124 0.3303 0.2423 0.092 Uiso calc R 1 . .
C C4 0.3856(3) 0.2247(2) 0.18563(15) 0.0746(7) Uani d . 1 . .
H H4 0.4927 0.2136 0.1538 0.089 Uiso calc R 1 . .
C C5 0.2129(3) 0.16807(16) 0.17842(13) 0.0625(6) Uani d . 1 . .
C C6 0.1866(4) 0.09300(19) 0.12564(15) 0.0797(7) Uani d . 1 . .
H H6 0.2876 0.0780 0.0920 0.096 Uiso calc R 1 . .
C C7 0.0145(5) 0.0427(2) 0.12391(17) 0.0884(8) Uani d . 1 . .
H H7 -0.0043 -0.0067 0.0891 0.106 Uiso calc R 1 . .
C C8 -0.1343(4) 0.06653(19) 0.17550(16) 0.0820(7) Uani d . 1 . .
H H8 -0.2517 0.0315 0.1736 0.098 Uiso calc R 1 . .
C C9 0.0519(3) 0.18631(14) 0.22808(11) 0.0550(5) Uani d . 1 . .
C C10 0.0286(3) 0.24942(14) 0.47210(11) 0.0528(5) Uani d . 1 . .
C C11 -0.0573(4) 0.16717(16) 0.49935(14) 0.0664(6) Uani d . 1 . .
H H11 -0.1858 0.1506 0.4841 0.080 Uiso calc R 1 . .
C C12 0.0479(4) 0.10968(17) 0.54918(15) 0.0747(6) Uani d . 1 . .
H H12 -0.0113 0.0544 0.5673 0.090 Uiso calc R 1 . .
C C13 0.2381(4) 0.13184(19) 0.57284(13) 0.0714(6) Uani d . 1 B .
C C14 0.3233(4) 0.2140(2) 0.54377(14) 0.0744(7) Uani d . 1 . .
H H14 0.4528 0.2298 0.5583 0.089 Uiso calc R 1 . .
C C15 0.2202(3) 0.27330(17) 0.49360(13) 0.0633(5) Uani d . 1 . .
H H15 0.2794 0.3282 0.4748 0.076 Uiso calc R 1 . .
C C16 0.3473(6) 0.0706(3) 0.63097(18) 0.1074(11) Uani d D 1 . .
H H16A 0.3537 0.1060 0.6785 0.129 Uiso calc R 1 A 1
H H16B 0.2664 0.0146 0.6399 0.129 Uiso calc R 1 A 1
C C17 0.5413(10) 0.0392(6) 0.6149(4) 0.089(2) Uani d PD 0.50 B 1
H H17A 0.6287 0.0940 0.6195 0.106 Uiso calc PR 0.50 B 1
H H17B 0.5420 0.0196 0.5618 0.106 Uiso calc PR 0.50 B 1
C C17' 0.4810(14) -0.0002(6) 0.6016(5) 0.105(3) Uani d PD 0.50 B 2
H H17C 0.5754 0.0297 0.5678 0.126 Uiso calc PR 0.50 B 2
H H17D 0.4065 -0.0474 0.5725 0.126 Uiso calc PR 0.50 B 2
C C18 0.634(4) -0.0411(14) 0.6618(9) 0.105(5) Uani d PD 0.50 B 1
H H18A 0.6865 -0.0160 0.7090 0.157 Uiso calc PR 0.50 B 1
H H18B 0.7401 -0.0697 0.6336 0.157 Uiso calc PR 0.50 B 1
H H18C 0.5351 -0.0883 0.6724 0.157 Uiso calc PR 0.50 B 1
C C18' 0.592(4) -0.0485(19) 0.6678(12) 0.140(9) Uani d PD 0.50 B 2
H H18D 0.6157 -0.0031 0.7079 0.209 Uiso calc PR 0.50 B 2
H H18E 0.7173 -0.0725 0.6502 0.209 Uiso calc PR 0.50 B 2
H H18F 0.5140 -0.1003 0.6868 0.209 Uiso calc PR 0.50 B 2

loop_
_atom_site_aniso_label
_atom_site_aniso_U_11
_atom_site_aniso_U_22
_atom_site_aniso_U_33
_atom_site_aniso_U_12
_atom_site_aniso_U_13
_atom_site_aniso_U_23
S1 0.0548(3) 0.0669(4) 0.0606(3) 0.0064(2) -0.0009(2) -0.0013(2)
O1 0.0513(9) 0.1136(15) 0.0818(11) 0.0161(8) 0.0087(8) -0.0052(10)
O2 0.0932(12) 0.0576(9) 0.0907(12) 0.0011(8) -0.0082(10) 0.0022(8)
N1 0.0476(9) 0.0860(13) 0.0548(10) -0.0060(9) -0.0035(7) -0.0024(9)
N2 0.0599(10) 0.0707(11) 0.0692(12) -0.0042(9) -0.0042(8) 0.0016(9)
C1 0.0454(10) 0.0688(12) 0.0478(10) 0.0006(9) -0.0039(8) 0.0126(9)
C2 0.0585(12) 0.0783(14) 0.0626(13) -0.0118(10) -0.0054(10) 0.0107(11)
C3 0.0525(12) 0.0996(19) 0.0780(16) -0.0122(12) 0.0008(11) 0.0270(15)
C4 0.0564(13) 0.0940(17) 0.0737(15) 0.0126(12) 0.0147(11) 0.0289(14)
C5 0.0623(12) 0.0681(13) 0.0573(12) 0.0162(10) 0.0045(9) 0.0197(10)
C6 0.0933(18) 0.0751(15) 0.0711(15) 0.0316(14) 0.0134(13) 0.0104(13)
C7 0.116(2) 0.0684(15) 0.0806(18) 0.0126(16) -0.0023(16) -0.0068(13)
C8 0.0897(18) 0.0710(15) 0.0849(18) -0.0069(13) -0.0093(14) -0.0051(13)
C9 0.0508(11) 0.0617(11) 0.0524(11) 0.0060(9) -0.0037(8) 0.0135(9)
C10 0.0518(10) 0.0583(11) 0.0482(10) -0.0020(8) 0.0014(8) -0.0057(9)
C11 0.0664(13) 0.0645(13) 0.0683(13) -0.0116(10) -0.0031(11) -0.0034(11)
C12 0.0944(18) 0.0594(12) 0.0704(14) -0.0051(12) 0.0019(13) 0.0018(11)
C13 0.0860(16) 0.0721(14) 0.0561(12) 0.0171(12) 0.0028(11) -0.0012(11)
C14 0.0562(12) 0.1012(19) 0.0655(14) 0.0029(12) -0.0085(10) -0.0026(13)
C15 0.0565(12) 0.0721(13) 0.0611(12) -0.0107(10) -0.0020(9) 0.0048(11)
C16 0.136(3) 0.114(2) 0.0717(17) 0.044(2) -0.0030(18) 0.0091(17)
C17 0.087(4) 0.111(6) 0.068(4) 0.014(4) 0.001(3) 0.026(4)
C17' 0.137(8) 0.085(5) 0.092(5) 0.028(5) -0.042(5) -0.009(4)
C18 0.127(14) 0.099(7) 0.088(7) 0.025(7) 0.002(5) 0.041(6)
C18' 0.102(9) 0.137(12) 0.179(17) 0.025(7) -0.024(10) 0.069(10)

loop_
_atom_type_symbol
_atom_type_description
_atom_type_scat_dispersion_real
_atom_type_scat_dispersion_imag
_atom_type_scat_source
C C 0.0181 0.0091 'International Tables Vol C Tables 4.2.6.8 and 6.1.1.4'
H H 0.0000 0.0000 'International Tables Vol C Tables 4.2.6.8 and 6.1.1.4'
N N 0.0311 0.0180 'International Tables Vol C Tables 4.2.6.8 and 6.1.1.4'
O O 0.0492 0.0322 'International Tables Vol C Tables 4.2.6.8 and 6.1.1.4'
S S 0.3331 0.5567 'International Tables Vol C Tables 4.2.6.8 and 6.1.1.4'

loop_
_geom_angle_atom_site_label_1
_geom_angle_atom_site_label_2
_geom_angle_atom_site_label_3
_geom_angle
O2 S1 O1 120.11(12)
O2 S1 N1 108.16(11)
O1 S1 N1 104.26(10)
O2 S1 C10 107.75(10)
O1 S1 C10 108.67(11)
N1 S1 C10 107.25(10)
C1 N1 S1 126.27(15)
C1 N1 H1N 110(2)
S1 N1 H1N 114(2)
C8 N2 C9 117.5(2)
C2 C1 C9 120.5(2)
C2 C1 N1 124.6(2)
C9 C1 N1 114.84(18)
C1 C2 C3 119.1(2)
C1 C2 H2 120.4
C3 C2 H2 120.4
C4 C3 C2 122.0(2)
C4 C3 H3 119.0
C2 C3 H3 119.0
C3 C4 C5 120.5(2)
C3 C4 H4 119.8
C5 C4 H4 119.8
C6 C5 C4 125.0(2)
C6 C5 C9 116.5(2)
C4 C5 C9 118.5(2)
C7 C6 C5 120.1(2)
C7 C6 H6 119.9
C5 C6 H6 119.9
C6 C7 C8 118.7(3)
C6 C7 H7 120.7
C8 C7 H7 120.7
N2 C8 C7 124.5(3)
N2 C8 H8 117.8
C7 C8 H8 117.8
N2 C9 C1 117.88(19)
N2 C9 C5 122.8(2)
C1 C9 C5 119.34(19)
C15 C10 C11 120.3(2)
C15 C10 S1 120.90(17)
C11 C10 S1 118.84(16)
C12 C11 C10 119.7(2)
C12 C11 H11 120.1
C10 C11 H11 120.1
C13 C12 C11 121.7(2)
C13 C12 H12 119.2
C11 C12 H12 119.2
C12 C13 C14 117.7(2)
C12 C13 C16 120.9(3)
C14 C13 C16 121.3(3)
C15 C14 C13 121.7(2)
C15 C14 H14 119.2
C13 C14 H14 119.2
C10 C15 C14 118.9(2)
C10 C15 H15 120.6
C14 C15 H15 120.6
C17 C16 C13 119.0(4)
C17' C16 C13 116.8(4)
C17 C16 H16A 107.6
C17' C16 H16A 129.8
C13 C16 H16A 107.6
C17 C16 H16B 107.6
C17' C16 H16B 81.6
C13 C16 H16B 107.6
H16A C16 H16B 107.0
C16 C17 C18 119.8(12)
C16 C17 H17A 107.4
C18 C17 H17A 107.4
C16 C17 H17B 107.4
C18 C17 H17B 107.4
H17A C17 H17B 106.9
C16 C17' C18' 109.6(12)
C16 C17' H17C 109.7
C18' C17' H17C 109.7
C16 C17' H17D 109.7
C18' C17' H17D 109.7
H17C C17' H17D 108.2
C17 C18 H18A 109.5
C17 C18 H18B 109.5
H18A C18 H18B 109.5
C17 C18 H18C 109.5
H18A C18 H18C 109.5
H18B C18 H18C 109.5
C17' C18' H18D 109.5
C17' C18' H18E 109.5
H18D C18' H18E 109.5
C17' C18' H18F 109.5
H18D C18' H18F 109.5
H18E C18' H18F 109.5

loop_
_geom_bond_atom_site_label_1
_geom_bond_atom_site_label_2
_geom_bond_distance
S1 O2 1.4249(18)
S1 O1 1.4288(17)
S1 N1 1.626(2)
S1 C10 1.762(2)
N1 C1 1.419(3)
N1 H1N 0.80(3)
N2 C8 1.307(3)
N2 C9 1.362(3)
C1 C2 1.367(3)
C1 C9 1.416(3)
C2 C3 1.412(4)
C2 H2 0.9300
C3 C4 1.344(4)
C3 H3 0.9300
C4 C5 1.411(4)
C4 H4 0.9300
C5 C6 1.411(4)
C5 C9 1.423(3)
C6 C7 1.356(4)
C6 H6 0.9300
C7 C8 1.399(4)
C7 H7 0.9300
C8 H8 0.9300
C10 C15 1.378(3)
C10 C11 1.379(3)
C11 C12 1.376(3)
C11 H11 0.9300
C12 C13 1.374(4)
C12 H12 0.9300
C13 C14 1.388(4)
C13 C16 1.513(4)
C14 C15 1.388(3)
C14 H14 0.9300
C15 H15 0.9300
C16 C17 1.409(7)
C16 C17' 1.440(7)
C16 H16A 0.9700
C16 H16B 0.9700
C17 C18 1.524(9)
C17 H17A 0.9700
C17 H17B 0.9700
C17' C18' 1.529(9)
C17' H17C 0.9700
C17' H17D 0.9700
C18 H18A 0.9600
C18 H18B 0.9600
C18 H18C 0.9600
C18' H18D 0.9600
C18' H18E 0.9600
C18' H18F 0.9600

loop_
_geom_hbond_atom_site_label_D
_geom_hbond_atom_site_label_H
_geom_hbond_atom_site_label_A
_geom_hbond_distance_DH
_geom_hbond_distance_HA
_geom_hbond_distance_DA
_geom_hbond_angle_DHA
N1 H1N N2 0.80(3) 2.19(3) 2.651(3) 117(2)

loop_
_geom_torsion_atom_site_label_1
_geom_torsion_atom_site_label_2
_geom_torsion_atom_site_label_3
_geom_torsion_atom_site_label_4
_geom_torsion
O2 S1 N1 C1 55.1(2)
O1 S1 N1 C1 -176.0(2)
C10 S1 N1 C1 -60.9(2)
S1 N1 C1 C2 -28.9(3)
S1 N1 C1 C9 154.13(17)
C9 C1 C2 C3 -0.5(3)
N1 C1 C2 C3 -177.3(2)
C1 C2 C3 C4 1.2(4)
C2 C3 C4 C5 -0.8(4)
C3 C4 C5 C6 -179.7(2)
C3 C4 C5 C9 -0.3(3)
C4 C5 C6 C7 179.6(2)
C9 C5 C6 C7 0.2(3)
C5 C6 C7 C8 -0.3(4)
C9 N2 C8 C7 0.7(4)
C6 C7 C8 N2 -0.2(4)
C8 N2 C9 C1 179.2(2)
C8 N2 C9 C5 -0.8(3)
C2 C1 C9 N2 179.46(19)
N1 C1 C9 N2 -3.5(3)
C2 C1 C9 C5 -0.5(3)
N1 C1 C9 C5 176.53(17)
C6 C5 C9 N2 0.4(3)
C4 C5 C9 N2 -179.04(19)
C6 C5 C9 C1 -179.62(18)
C4 C5 C9 C1 1.0(3)
O2 S1 C10 C15 -15.3(2)
O1 S1 C10 C15 -146.95(19)
N1 S1 C10 C15 100.90(19)
O2 S1 C10 C11 163.84(18)
O1 S1 C10 C11 32.2(2)
N1 S1 C10 C11 -79.93(19)
C15 C10 C11 C12 1.1(3)
S1 C10 C11 C12 -178.10(19)
C10 C11 C12 C13 -0.1(4)
C11 C12 C13 C14 -1.0(4)
C11 C12 C13 C16 176.6(2)
C12 C13 C14 C15 1.2(4)
C16 C13 C14 C15 -176.5(2)
C11 C10 C15 C14 -0.9(3)
S1 C10 C15 C14 178.24(18)
C13 C14 C15 C10 -0.2(4)
C12 C13 C16 C17 129.8(6)
C14 C13 C16 C17 -52.6(6)
C12 C13 C16 C17' 96.6(6)
C14 C13 C16 C17' -85.8(6)
C17' C16 C17 C18 -71.1(16)
C13 C16 C17 C18 -164.9(11)
C17 C16 C17' C18' 72.6(17)
C13 C16 C17' C18' 174.7(14)
